data_7221284
loop_
_publ_author_name
'Flavell, W.R.'
'Nicholson, D.G.'
'Nilsen, M.H.'
'Stahl, K.'

_publ_section_title
;
 X-ray powder diffraction and EXAFS studies on Sn A P O - 5 and Cu: Sn A P
 O - 5
;
_journal_name_full 'Journal of Materials Chemistry'
_journal_page_first 620
_journal_page_last 627
_journal_volume 11
_journal_year 2001
_chemical_formula_sum 'Al0.906 H1.788 O4.774 P0.906 Sn0.128'
_chemical_name_systematic 'Sn0.128 H1.788 Al0.906 P0.906 O4.774'
_space_group_IT_number 192
_symmetry_space_group_name_Hall '-P 6 2c'
_symmetry_space_group_name_H-M 'P 6/m c c'
_cell_angle_alpha 90
_cell_angle_beta 90
_cell_angle_gamma 120
_cell_formula_units_Z 12
_cell_length_a 13.6935
_cell_length_b 13.6935
_cell_length_c 8.4689
_cell_volume 1375.266
_citation_journal_id_ASTM JMACEP
_cod_data_source_file Flavell_JMACEP_2001_1413.cif
_cod_data_source_block H1.788Al0.906O4.774P0.906Sn0.128
_cod_original_cell_volume 1375.265
_cod_original_formula_sum 'H1.788 Al0.906 O4.774 P0.906 Sn0.128'
_cod_database_code 7221284

loop_
_symmetry_equiv_pos_as_xyz
x,y,z
x-y,x,z
-y,x-y,z
-x,-y,z
-x+y,-x,z
y,-x+y,z
-y,-x,-z+1/2
x-y,-y,-z+1/2
x,x-y,-z+1/2
y,x,-z+1/2
-x+y,y,-z+1/2
-x,-x+y,-z+1/2
-x,-y,-z
-x+y,-x,-z
y,-x+y,-z
x,y,-z
x-y,x,-z
-y,x-y,-z
y,x,z-1/2
-x+y,y,z-1/2
-x,-x+y,z-1/2
-y,-x,z-1/2
x-y,-y,z-1/2
x,x-y,z-1/2

loop_
_atom_site_label
_atom_site_type_symbol
_atom_site_fract_x
_atom_site_fract_y
_atom_site_fract_z
_atom_site_occupancy
_atom_site_U_iso_or_equiv
P1 P+5 0.4568 0.3352 0.1809 0.453 0.0
O5 O-2 0.452 0.3373 0.5 0.29 0.0
O9 O-2 0.1878 0.1464 0 0.194 0.0
O4 O-2 0.5769 0.4231 0.25 1 0.0
O7 O-2 0 0 0.25 0.444 0.0
O1 O-2 0.4163 0.2082 0.25 1 0.0
Al1 Al+3 0.4568 0.3352 0.1809 0.453 0.0
O6 O-2 0.1279 0.054 0.117 0.04 0.0
O2 O-2 0.4465 0.3148 0 1 0.0
Sn1 Sn+4 0.4569 0.3373 0.27 0.064 0.0
O8 O-2 0.2579 0.0665 0 0.136 0.0
O3 O-2 0.3578 0.3578 0.25 1 0.0
